data_2221699
loop_
_publ_author_name
'Khemiri, Hamed'
'Akriche, Samah'
'Rzaigui, Mohamed'

_publ_section_title
;
 2-Methylanilinium dihydrogen phosphate--phosphoric acid (1/1)
;
_journal_coeditor_code HB2955
_journal_issue 5
_journal_name_full 'Acta Crystallographica Section E'
_journal_page_first o1152
_journal_paper_doi 10.1107/S1600536809014536
_journal_volume 65
_journal_year 2009
_chemical_formula_iupac 'C7 H10 N +, H2 P O4 -, H3 P O4'
_chemical_formula_moiety 'C7 H10 N +, H2 O4 P -, H3 O4 P'
_chemical_formula_sum 'C7 H15 N O8 P2'
_chemical_formula_weight 303.14
_chemical_name_systematic
;
2-Methylanilinium dihydrogen phosphate--phosphoric acid (1/1)
;
_space_group_IT_number 14
_symmetry_cell_setting monoclinic
_symmetry_space_group_name_Hall '-P 2ybc'
_symmetry_space_group_name_H-M 'P 1 21/c 1'
_atom_sites_solution_hydrogens geom
_atom_sites_solution_primary direct
_atom_sites_solution_secondary difmap
_audit_creation_method SHELXL-97
_cell_angle_alpha 90.00
_cell_angle_beta 91.57(2)
_cell_angle_gamma 90.00
_cell_formula_units_Z 4
_cell_length_a 10.8769(10)
_cell_length_b 7.938(4)
_cell_length_c 15.302(3)
_cell_measurement_reflns_used 25
_cell_measurement_temperature 298
_cell_measurement_theta_max 12
_cell_measurement_theta_min 8
_cell_volume 1320.7(7)
_computing_cell_refinement 'CAD-4 EXPRESS (Enraf--Nonius, 1994)'
_computing_data_collection 'CAD-4 EXPRESS (Enraf--Nonius, 1994)'
_computing_data_reduction 'XCAD4 (Harms & Wocadlo, 1995)'
_computing_molecular_graphics 'ORTEP-3 (Farrugia, 1997) and <i>DIAMOND</i> Brandenburg (2005)'
_computing_publication_material 'WinGX (Farrugia, 1999)'
_computing_structure_refinement 'SHELXL97 (Sheldrick, 2008)'
_computing_structure_solution 'SHELXS97 (Sheldrick, 2008)'
_diffrn_ambient_temperature 298
_diffrn_measured_fraction_theta_full 0.999
_diffrn_measured_fraction_theta_max 0.999
_diffrn_measurement_device '\k-geometry diffractometer'
_diffrn_measurement_device_type 'Enraf--Nonius CAD-4'
_diffrn_measurement_method 'Nonprofiled \w'
_diffrn_radiation_source 'fine-focus sealed tube'
_diffrn_radiation_type AgK\a
_diffrn_radiation_wavelength 0.56085
_diffrn_reflns_av_R_equivalents 0.0129
_diffrn_reflns_av_sigmaI/netI 0.0190
_diffrn_reflns_limit_h_max 16
_diffrn_reflns_limit_h_min -16
_diffrn_reflns_limit_k_max 12
_diffrn_reflns_limit_k_min 0
_diffrn_reflns_limit_l_max 23
_diffrn_reflns_limit_l_min 0
_diffrn_reflns_number 5416
_diffrn_reflns_theta_full 25.97
_diffrn_reflns_theta_max 25.97
_diffrn_reflns_theta_min 2.10
_diffrn_standards_decay_% 18
_diffrn_standards_interval_time 120
_diffrn_standards_number 2
_exptl_absorpt_coefficient_mu 0.191
_exptl_absorpt_correction_type none
_exptl_crystal_colour colorless
_exptl_crystal_density_diffrn 1.525
_exptl_crystal_density_method 'not measured'
_exptl_crystal_description prism
_exptl_crystal_F_000 632
_exptl_crystal_size_max 0.37
_exptl_crystal_size_mid 0.31
_exptl_crystal_size_min 0.25
_refine_diff_density_max 0.295
_refine_diff_density_min -0.408
_refine_ls_extinction_method none
_refine_ls_goodness_of_fit_ref 1.081
_refine_ls_hydrogen_treatment constr
_refine_ls_matrix_type full
_refine_ls_number_parameters 170
_refine_ls_number_reflns 5250
_refine_ls_number_restraints 0
_refine_ls_restrained_S_all 1.081
_refine_ls_R_factor_all 0.0519
_refine_ls_R_factor_gt 0.0325
_refine_ls_shift/su_max 0.001
_refine_ls_shift/su_mean 0.000
_refine_ls_structure_factor_coef Fsqd
_refine_ls_weighting_details 'calc w=1/[\s^2^(Fo^2^)+(0.0493P)^2^+0.181P] where P=(Fo^2^+2Fc^2^)/3'
_refine_ls_weighting_scheme calc
_refine_ls_wR_factor_gt 0.0855
_refine_ls_wR_factor_ref 0.0924
_reflns_number_gt 4134
_reflns_number_total 5250
_reflns_threshold_expression I>2\s(I)
_cod_data_source_file hb2955.cif
_cod_data_source_block I
_cod_original_sg_symbol_H-M 'P 21/c'
_cod_database_code 2221699
_cod_database_fobs_code 2221699

loop_
_symmetry_equiv_pos_as_xyz
'x, y, z'
'-x, y+1/2, -z+1/2'
'-x, -y, -z'
'x, -y-1/2, z-1/2'

loop_
_atom_site_type_symbol
_atom_site_label
_atom_site_fract_x
_atom_site_fract_y
_atom_site_fract_z
_atom_site_U_iso_or_equiv
_atom_site_adp_type
_atom_site_calc_flag
_atom_site_refinement_flags
_atom_site_occupancy
_atom_site_disorder_assembly
_atom_site_disorder_group
P P1 0.08064(3) 0.43847(3) 0.736601(16) 0.02322(6) Uani d . 1 . .
P P2 0.10749(3) 0.71819(3) 0.986049(17) 0.02487(7) Uani d . 1 . .
O O1 -0.06037(8) 0.40074(11) 0.74454(6) 0.03314(17) Uani d . 1 . .
H H1 -0.0695 0.3079 0.7670 0.050 Uiso calc R 1 . .
O O2 0.13778(8) 0.28822(10) 0.68641(6) 0.03396(18) Uani d . 1 . .
H H2 0.0974 0.2708 0.6413 0.051 Uiso calc R 1 . .
O O3 0.14542(9) 0.44285(11) 0.82411(5) 0.03420(18) Uani d . 1 . .
O O4 0.08566(9) 0.59919(10) 0.68413(6) 0.03335(18) Uani d . 1 . .
O O5 0.19612(9) 0.70906(12) 0.90923(6) 0.0394(2) Uani d . 1 . .
H H5 0.1806 0.6250 0.8798 0.059 Uiso calc R 1 . .
O O6 0.14555(9) 0.58760(11) 1.05701(6) 0.0372(2) Uani d . 1 . .
H H6 0.1003 0.5052 1.0530 0.056 Uiso calc R 1 . .
O O7 0.13831(9) 0.89278(10) 1.02544(5) 0.03362(18) Uani d . 1 . .
H H7 0.1232 0.8928 1.0776 0.050 Uiso calc R 1 . .
O O8 -0.02457(8) 0.69700(11) 0.95881(6) 0.03445(18) Uani d . 1 . .
N N1 0.20745(9) 0.11752(14) 0.87628(7) 0.0355(2) Uani d . 1 . .
H H1A 0.1698 0.0513 0.8370 0.053 Uiso calc R 1 . .
H H1B 0.1808 0.2228 0.8695 0.053 Uiso calc R 1 . .
H H1C 0.1910 0.0818 0.9298 0.053 Uiso calc R 1 . .
C C1 0.34057(12) 0.11198(18) 0.86394(10) 0.0400(3) Uani d . 1 . .
C C2 0.41777(14) 0.1876(2) 0.92552(12) 0.0517(4) Uani d . 1 . .
C C3 0.54313(16) 0.1826(3) 0.90905(19) 0.0797(7) Uani d . 1 . .
H H3C 0.5986 0.2305 0.9492 0.096 Uiso calc R 1 . .
C C4 0.58628(19) 0.1090(4) 0.8354(2) 0.0930(8) Uani d . 1 . .
H H4C 0.6702 0.1099 0.8252 0.112 Uiso calc R 1 . .
C C5 0.5070(2) 0.0340(4) 0.7763(2) 0.0930(8) Uani d . 1 . .
H H5C 0.5374 -0.0182 0.7269 0.112 Uiso calc R 1 . .
C C6 0.38195(18) 0.0357(3) 0.78970(14) 0.0643(5) Uani d . 1 . .
H H6C 0.3272 -0.0136 0.7496 0.077 Uiso calc R 1 . .
C C7 0.3703(2) 0.2703(4) 1.00570(16) 0.0795(7) Uani d . 1 . .
H H7A 0.3238 0.1902 1.0382 0.119 Uiso calc R 1 . .
H H7B 0.3185 0.3634 0.9890 0.119 Uiso calc R 1 . .
H H7C 0.4382 0.3104 1.0413 0.119 Uiso calc R 1 . .

loop_
_atom_site_aniso_label
_atom_site_aniso_U_11
_atom_site_aniso_U_22
_atom_site_aniso_U_33
_atom_site_aniso_U_12
_atom_site_aniso_U_13
_atom_site_aniso_U_23
P1 0.03254(13) 0.01806(11) 0.01906(11) 0.00111(9) 0.00062(9) -0.00078(8)
P2 0.03360(14) 0.02046(11) 0.02043(11) -0.00449(9) -0.00143(9) 0.00068(9)
O1 0.0333(4) 0.0282(4) 0.0379(4) -0.0007(3) 0.0019(3) 0.0069(3)
O2 0.0416(5) 0.0282(4) 0.0317(4) 0.0095(3) -0.0053(3) -0.0105(3)
O3 0.0498(5) 0.0286(4) 0.0238(4) -0.0003(3) -0.0071(3) -0.0040(3)
O4 0.0491(5) 0.0222(3) 0.0292(4) 0.0023(3) 0.0101(3) 0.0047(3)
O5 0.0494(5) 0.0385(5) 0.0309(4) -0.0126(4) 0.0104(4) -0.0106(4)
O6 0.0437(5) 0.0286(4) 0.0387(5) -0.0069(3) -0.0126(4) 0.0104(3)
O7 0.0533(5) 0.0225(3) 0.0252(4) -0.0075(3) 0.0034(3) -0.0037(3)
O8 0.0366(4) 0.0299(4) 0.0363(4) -0.0056(3) -0.0082(3) 0.0101(3)
N1 0.0315(5) 0.0339(5) 0.0409(5) -0.0036(4) -0.0042(4) 0.0062(4)
C1 0.0318(5) 0.0355(6) 0.0526(8) 0.0023(5) -0.0013(5) 0.0065(6)
C2 0.0360(6) 0.0522(9) 0.0662(10) 0.0007(6) -0.0108(6) -0.0003(8)
C3 0.0317(7) 0.0912(16) 0.1154(19) 0.0004(9) -0.0107(10) -0.0069(14)
C4 0.0366(8) 0.123(2) 0.120(2) 0.0120(11) 0.0082(11) -0.0074(19)
C5 0.0630(13) 0.113(2) 0.105(2) 0.0177(13) 0.0272(13) -0.0215(17)
C6 0.0528(9) 0.0726(12) 0.0677(11) 0.0044(9) 0.0066(8) -0.0128(10)
C7 0.0610(12) 0.1016(18) 0.0752(14) -0.0020(11) -0.0123(10) -0.0313(13)

loop_
_atom_type_symbol
_atom_type_description
_atom_type_scat_dispersion_real
_atom_type_scat_dispersion_imag
_atom_type_scat_source
C C 0.0015 0.0009 'International Tables Vol C Tables 4.2.6.8 and 6.1.1.4'
H H 0.0000 0.0000 'International Tables Vol C Tables 4.2.6.8 and 6.1.1.4'
N N 0.0030 0.0019 'International Tables Vol C Tables 4.2.6.8 and 6.1.1.4'
O O 0.0056 0.0036 'International Tables Vol C Tables 4.2.6.8 and 6.1.1.4'
P P 0.0667 0.0580 'International Tables Vol C Tables 4.2.6.8 and 6.1.1.4'

loop_
_geom_angle_atom_site_label_1
_geom_angle_atom_site_label_2
_geom_angle_atom_site_label_3
_geom_angle_site_symmetry_1
_geom_angle_site_symmetry_3
_geom_angle
_geom_angle_publ_flag
O3 P1 O4 . . 115.69(5) ?
O3 P1 O2 . . 105.94(5) ?
O4 P1 O2 . . 111.37(6) ?
O3 P1 O1 . . 111.84(6) ?
O4 P1 O1 . . 104.60(5) ?
O2 P1 O1 . . 107.21(5) ?
O8 P2 O5 . . 113.47(6) ?
O8 P2 O7 . . 113.99(6) ?
O5 P2 O7 . . 101.89(5) ?
O8 P2 O6 . . 110.89(5) ?
O5 P2 O6 . . 110.01(6) ?
O7 P2 O6 . . 106.02(6) ?
P1 O1 H1 . . 109.5 ?
P1 O2 H2 . . 109.5 ?
P2 O5 H5 . . 109.5 ?
P2 O6 H6 . . 109.5 ?
P2 O7 H7 . . 109.5 ?
C1 N1 H1A . . 109.5 ?
C1 N1 H1B . . 109.5 ?
H1A N1 H1B . . 109.5 ?
C1 N1 H1C . . 109.5 ?
H1A N1 H1C . . 109.5 ?
H1B N1 H1C . . 109.5 ?
C6 C1 C2 . . 123.26(15) ?
C6 C1 N1 . . 117.83(14) ?
C2 C1 N1 . . 118.88(14) ?
C1 C2 C3 . . 116.33(18) ?
C1 C2 C7 . . 122.21(15) ?
C3 C2 C7 . . 121.46(18) ?
C4 C3 C2 . . 121.5(2) ?
C4 C3 H3C . . 119.3 ?
C2 C3 H3C . . 119.3 ?
C3 C4 C5 . . 120.51(19) ?
C3 C4 H4C . . 119.7 ?
C5 C4 H4C . . 119.7 ?
C4 C5 C6 . . 120.2(2) ?
C4 C5 H5C . . 119.9 ?
C6 C5 H5C . . 119.9 ?
C1 C6 C5 . . 118.3(2) ?
C1 C6 H6C . . 120.9 ?
C5 C6 H6C . . 120.9 ?
C2 C7 H7A . . 109.5 ?
C2 C7 H7B . . 109.5 ?
H7A C7 H7B . . 109.5 ?
C2 C7 H7C . . 109.5 ?
H7A C7 H7C . . 109.5 ?
H7B C7 H7C . . 109.5 ?

loop_
_geom_bond_atom_site_label_1
_geom_bond_atom_site_label_2
_geom_bond_site_symmetry_2
_geom_bond_distance
_geom_bond_publ_flag
P1 O3 . 1.4964(9) y
P1 O4 . 1.5092(10) y
P1 O2 . 1.5571(9) y
P1 O1 . 1.5707(9) y
P2 O8 . 1.4942(9) y
P2 O5 . 1.5422(10) y
P2 O7 . 1.5445(10) y
P2 O6 . 1.5493(10) y
O1 H1 . 0.8200 ?
O2 H2 . 0.8200 ?
O5 H5 . 0.8200 ?
O6 H6 . 0.8200 ?
O7 H7 . 0.8200 ?
N1 C1 . 1.4659(16) ?
N1 H1A . 0.8900 ?
N1 H1B . 0.8900 ?
N1 H1C . 0.8900 ?
C1 C6 . 1.374(2) ?
C1 C2 . 1.382(2) ?
C2 C3 . 1.394(2) ?
C2 C7 . 1.496(3) ?
C3 C4 . 1.365(4) ?
C3 H3C . 0.9300 ?
C4 C5 . 1.368(4) ?
C4 H4C . 0.9300 ?
C5 C6 . 1.381(3) ?
C5 H5C . 0.9300 ?
C6 H6C . 0.9300 ?
C7 H7A . 0.9600 ?
C7 H7B . 0.9600 ?
C7 H7C . 0.9600 ?

loop_
_geom_hbond_atom_site_label_D
_geom_hbond_atom_site_label_H
_geom_hbond_atom_site_label_A
_geom_hbond_site_symmetry_A
_geom_hbond_distance_DH
_geom_hbond_distance_HA
_geom_hbond_distance_DA
_geom_hbond_angle_DHA
O1 H1 O4 2_546 0.82 1.83 2.6483(16) 178
O2 H2 O8 2_546 0.82 1.80 2.6132(13) 170
O5 H5 O3 . 0.82 1.72 2.5351(15) 176
O6 H6 O8 3_567 0.82 1.81 2.6223(16) 170
O7 H7 O4 4_576 0.82 1.69 2.5109(13) 177
N1 H1A O1 2_546 0.89 2.08 2.9627(16) 172
N1 H1B O3 . 0.89 1.91 2.7808(19) 164
N1 H1C O7 1_545 0.89 2.18 3.0086(15) 154

loop_
_geom_torsion_atom_site_label_1
_geom_torsion_atom_site_label_2
_geom_torsion_atom_site_label_3
_geom_torsion_atom_site_label_4
_geom_torsion_site_symmetry_1
_geom_torsion_site_symmetry_2
_geom_torsion_site_symmetry_3
_geom_torsion_site_symmetry_4
_geom_torsion
_geom_torsion_publ_flag
C6 C1 C2 C3 . . . . -0.3(3) ?
N1 C1 C2 C3 . . . . -178.19(16) ?
C6 C1 C2 C7 . . . . 179.8(2) ?
N1 C1 C2 C7 . . . . 1.9(3) ?
C1 C2 C3 C4 . . . . 0.9(3) ?
C7 C2 C3 C4 . . . . -179.1(3) ?
C2 C3 C4 C5 . . . . -1.6(5) ?
C3 C4 C5 C6 . . . . 1.6(5) ?
C2 C1 C6 C5 . . . . 0.3(3) ?
N1 C1 C6 C5 . . . . 178.2(2) ?
C4 C5 C6 C1 . . . . -0.9(4) ?

loop_
_cod_related_entry_id
_cod_related_entry_database
_cod_related_entry_code
1 ChemSpider 30655765
